data_4135008
loop_
_publ_author_name
'Shen, Jie'
'Ye, Ruijuan'
'Romanies, Alyssa'
'Roy, Arundhati'
'Chen, Feng'
'Ren, Changliang'
'Liu, Zhiwei'
'Zeng, Huaqiang'

_publ_section_title
;
 Aquafoldmer-Based Aquaporin-like Synthetic Water Channel.
;
_journal_issue 22
_journal_name_full 'Journal of the American Chemical Society'
_journal_page_first 10050
_journal_page_last 10058
_journal_paper_doi 10.1021/jacs.0c02013
_journal_volume 142
_journal_year 2020
_chemical_absolute_configuration unk
_chemical_formula_sum 'C39 H34 N10 O10'
_chemical_formula_weight 802.76
_space_group_crystal_system orthorhombic
_space_group_IT_number 19
_space_group_name_Hall 'P 2ac 2ab'
_space_group_name_H-M_alt 'P 21 21 21'
_atom_sites_solution_hydrogens mixed
_atom_sites_solution_primary dual
_cell_angle_alpha 90
_cell_angle_beta 90
_cell_angle_gamma 90
_cell_formula_units_Z 4
_cell_length_a 10.3192(4)
_cell_length_b 13.6281(6)
_cell_length_c 25.6934(14)
_cell_measurement_reflns_used 2089
_cell_measurement_temperature 100.(2)
_cell_measurement_theta_max 25.9568
_cell_measurement_theta_min 2.5996
_cell_volume 3613.3(3)
_computing_cell_refinement 'SAINT V8.38A (Bruker AXS Inc., 2017)'
_computing_data_collection 'APEX3 (Bruker AXS Inc., 2018)'
_computing_data_reduction 'SAINT V8.38A (Bruker AXS Inc., 2017)'
_computing_molecular_graphics 'XP (Bruker AXS Inc., 2018)'
_computing_publication_material 'APEX3 (Bruker AXS Inc., 2018)'
_computing_structure_refinement 'SHELXL-2017/1 (Sheldrick, 2017)'
_computing_structure_solution 'XT, VERSION 2014/5'
_diffrn_ambient_temperature 100.(2)
_diffrn_detector_area_resol_mean 7.4074
_diffrn_measured_fraction_theta_full 0.995
_diffrn_measured_fraction_theta_max 0.995
_diffrn_measurement_device_type 'Photon II CPADs detector'
_diffrn_measurement_method 'phi and omega scans'
_diffrn_radiation_monochromator 'Multilayer Mirror'
_diffrn_radiation_type MoK\a
_diffrn_radiation_wavelength 0.71073
_diffrn_reflns_av_R_equivalents 0.1203
_diffrn_reflns_av_unetI/netI 0.1355
_diffrn_reflns_limit_h_max 13
_diffrn_reflns_limit_h_min -10
_diffrn_reflns_limit_k_max 18
_diffrn_reflns_limit_k_min -18
_diffrn_reflns_limit_l_max 30
_diffrn_reflns_limit_l_min -34
_diffrn_reflns_number 27940
_diffrn_reflns_theta_full 28.70
_diffrn_reflns_theta_max 28.70
_diffrn_reflns_theta_min 2.48
_diffrn_source 'Incoatec microfocus source'
_diffrn_source_type 'Bruker D8 Quest'
_exptl_absorpt_coefficient_mu 0.110
_exptl_absorpt_correction_T_max 1.00
_exptl_absorpt_correction_T_min 0.91
_exptl_absorpt_correction_type multi-scan
_exptl_absorpt_process_details
;
SADABS-2016/2 - Bruker AXS area detector scaling and absorption correction
;
_exptl_crystal_colour colourless
_exptl_crystal_density_diffrn 1.476
_exptl_crystal_density_method 'not measured'
_exptl_crystal_description needle
_exptl_crystal_F_000 1672
_exptl_crystal_size_max 0.280
_exptl_crystal_size_mid 0.040
_exptl_crystal_size_min 0.020
_refine_diff_density_max 0.494
_refine_diff_density_min -0.311
_refine_ls_abs_structure_details
;

Flack x determined using 1580 quotients [(I+)-(I-)]/[(I+)+(I-)]
(Parsons, Flack and Wagner, Acta Cryst. B69 (2013) 249-259).
;
_refine_ls_abs_structure_Flack -0.5(10)
_refine_ls_extinction_method none
_refine_ls_goodness_of_fit_ref 1.065
_refine_ls_hydrogen_treatment constr
_refine_ls_matrix_type full
_refine_ls_number_parameters 533
_refine_ls_number_reflns 9081
_refine_ls_number_restraints 0
_refine_ls_restrained_S_all 1.065
_refine_ls_R_factor_all 0.1397
_refine_ls_R_factor_gt 0.0706
_refine_ls_shift/su_max 0.000
_refine_ls_shift/su_mean 0.000
_refine_ls_structure_factor_coef Fsqd
_refine_ls_weighting_details 'w=1/[\s^2^(Fo^2^)+(0.0414P)^2^+1.0430P] where P=(Fo^2^+2Fc^2^)/3'
_refine_ls_weighting_scheme calc
_refine_ls_wR_factor_gt 0.1228
_refine_ls_wR_factor_ref 0.1530
_reflns_number_gt 5598
_reflns_number_total 9081
_reflns_threshold_expression 'I > 2\s(I)'
_cod_data_source_file ja0c02013_si_002.cif
_cod_data_source_block lth6m
_cod_depositor_comments
;
The following automatic conversions were performed:

data item '_exptl_absorpt_correction_type' value 'Multi-Scan' was
changed to 'multi-scan' in accordance with the
/home/data/users/saulius/crontab/automatic-downloads/rss-feeds/ACS/lib/dictionaries/cif_core.dic
dictionary named 'cif_core.dic' version 2.4.2 last updated on
2011-04-26.

Automatic conversion script
Id: cif_fix_values 7556 2019-12-06 15:28:31Z antanas 

 Adding full bibliography for 4135008.cif.

 Adding full bibliography for 4135008.cif.
;
_cod_database_code 4135008

loop_
_space_group_symop_operation_xyz
'x, y, z'
'-x+1/2, -y, z+1/2'
'-x, y+1/2, -z+1/2'
'x+1/2, -y+1/2, -z'

loop_
_atom_site_type_symbol
_atom_site_label
_atom_site_fract_x
_atom_site_fract_y
_atom_site_fract_z
_atom_site_U_iso_or_equiv
_atom_site_adp_type
_atom_site_calc_flag
_atom_site_refinement_flags_adp
_atom_site_refinement_flags_occupancy
_atom_site_refinement_flags_posn
_atom_site_occupancy
_atom_site_disorder_assembly
_atom_site_disorder_group
C C1 0.7509(6) 0.8013(4) 0.2374(2) 0.0324(14) Uani d . . . 1 . .
H H1A 0.677854 0.841319 0.249427 0.049 Uiso calc U . R 1 . .
H H1B 0.750305 0.798175 0.199336 0.049 Uiso calc U . R 1 . .
H H1C 0.832301 0.830697 0.24931 0.049 Uiso calc U . R 1 . .
C C2 0.7357(5) 0.6982(4) 0.3108(2) 0.0214(11) Uani d . . . 1 . .
C C3 0.7185(5) 0.5954(4) 0.3307(2) 0.0213(11) Uani d . . . 1 . .
C C4 0.7084(5) 0.5154(4) 0.29811(19) 0.0203(11) Uani d . . . 1 . .
H H4 0.713138 0.522597 0.261378 0.024 Uiso calc U . R 1 . .
C C5 0.6912(5) 0.4242(4) 0.3208(2) 0.0226(11) Uani d . . . 1 . .
H H5 0.683814 0.367422 0.299537 0.027 Uiso calc U . R 1 . .
C C6 0.6846(5) 0.4158(3) 0.3745(2) 0.0196(11) Uani d . . . 1 . .
H H6 0.673295 0.353777 0.390666 0.023 Uiso calc U . R 1 . .
C C7 0.6952(5) 0.5016(4) 0.40398(19) 0.0189(11) Uani d . . . 1 . .
C C8 0.6768(5) 0.4265(4) 0.4913(2) 0.0198(11) Uani d . . . 1 . .
C C9 0.6590(4) 0.4517(3) 0.54789(19) 0.0187(10) Uani d . . . 1 . .
C C10 0.6646(4) 0.3772(4) 0.58417(19) 0.0199(11) Uani d . . . 1 . .
H H10 0.679432 0.311133 0.57398 0.024 Uiso calc U . R 1 . .
C C11 0.6477(5) 0.4023(4) 0.6363(2) 0.0231(12) Uani d . . . 1 . .
H H11 0.651087 0.35276 0.662269 0.028 Uiso calc U . R 1 . .
C C12 0.6261(5) 0.4988(4) 0.6505(2) 0.0233(12) Uani d . . . 1 . .
H H12 0.614856 0.517251 0.685833 0.028 Uiso calc U . R 1 . .
C C13 0.6215(5) 0.5678(4) 0.61050(19) 0.0196(11) Uani d . . . 1 . .
C C14 0.5756(5) 0.7164(4) 0.6649(2) 0.0238(12) Uani d . . . 1 . .
C C15 0.5570(5) 0.8248(4) 0.65723(19) 0.0213(11) Uani d . . . 1 . .
C C16 0.5406(5) 0.8855(4) 0.6995(2) 0.0251(12) Uani d . . . 1 . .
H H16 0.537773 0.85992 0.733924 0.03 Uiso calc U . R 1 . .
C C17 0.5284(5) 0.9856(4) 0.6902(2) 0.0250(12) Uani d . . . 1 . .
H H17 0.519219 1.029818 0.718538 0.03 Uiso calc U . R 1 . .
C C18 0.5295(5) 1.0209(4) 0.6400(2) 0.0241(12) Uani d . . . 1 . .
H H18 0.523323 1.089256 0.63308 0.029 Uiso calc U . R 1 . .
C C19 0.5401(5) 0.9527(4) 0.59934(19) 0.0209(11) Uani d . . . 1 . .
C C20 0.5226(4) 1.0660(4) 0.52426(19) 0.0196(11) Uani d . . . 1 . .
C C21 0.5042(4) 1.0638(4) 0.4663(2) 0.0193(11) Uani d . . . 1 . .
C C22 0.5097(4) 1.1487(4) 0.4374(2) 0.0212(11) Uani d . . . 1 . .
H H22 0.526835 1.210042 0.453592 0.025 Uiso calc U . R 1 . .
C C23 0.4897(4) 1.1426(4) 0.3842(2) 0.0209(11) Uani d . . . 1 . .
H H23 0.492343 1.200081 0.363301 0.025 Uiso calc U . R 1 . .
C C24 0.4657(5) 1.0523(4) 0.3617(2) 0.0225(11) Uani d . . . 1 . .
H H24 0.451782 1.046313 0.32524 0.027 Uiso calc U . R 1 . .
C C25 0.4627(5) 0.9700(4) 0.39407(19) 0.0201(11) Uani d . . . 1 . .
C C26 0.4360(5) 0.8386(4) 0.32730(19) 0.0220(11) Uani d . . . 1 . .
C C27 0.4136(5) 0.7298(4) 0.32526(19) 0.0181(11) Uani d . . . 1 . .
C C28 0.4182(5) 0.6797(4) 0.2784(2) 0.0225(11) Uani d . . . 1 . .
H H28 0.430701 0.713192 0.246365 0.027 Uiso calc U . R 1 . .
C C29 0.4038(5) 0.5779(4) 0.2803(2) 0.0218(11) Uani d . . . 1 . .
H H29 0.407746 0.540976 0.248938 0.026 Uiso calc U . R 1 . .
C C30 0.3839(4) 0.5305(4) 0.32664(19) 0.0195(11) Uani d . . . 1 . .
H H30 0.37128 0.461481 0.328055 0.023 Uiso calc U . R 1 . .
C C31 0.3830(4) 0.5877(3) 0.3717(2) 0.0187(11) Uani d . . . 1 . .
C C32 0.3599(5) 0.4548(4) 0.43749(19) 0.0194(11) Uani d . . . 1 . .
C C33 0.3459(5) 0.3612(3) 0.51569(18) 0.0204(11) Uani d . . . 1 . .
H H33A 0.421982 0.318517 0.509459 0.024 Uiso calc U . R 1 . .
H H33B 0.267472 0.327325 0.502666 0.024 Uiso calc U . R 1 . .
C C34 0.3326(4) 0.3837(4) 0.57286(19) 0.0183(10) Uani d . . . 1 . .
C C35 0.3505(5) 0.3075(4) 0.60822(19) 0.0213(11) Uani d . . . 1 . .
H H35 0.3712 0.243696 0.595803 0.026 Uiso calc U . R 1 . .
C C36 0.3385(5) 0.3233(4) 0.6612(2) 0.0230(11) Uani d . . . 1 . .
H H36 0.349777 0.270632 0.68495 0.028 Uiso calc U . R 1 . .
C C37 0.3098(5) 0.4176(4) 0.6794(2) 0.0234(12) Uani d . . . 1 . .
H H37 0.303234 0.429339 0.715753 0.028 Uiso calc U . R 1 . .
C C38 0.2907(5) 0.4940(4) 0.6445(2) 0.0242(12) Uani d . . . 1 . .
H H38 0.269458 0.55772 0.656714 0.029 Uiso calc U . R 1 . .
C C39 0.3031(5) 0.4765(4) 0.5917(2) 0.0217(11) Uani d . . . 1 . .
H H39 0.291069 0.528973 0.567828 0.026 Uiso calc U . R 1 . .
N N1 0.7127(4) 0.5902(3) 0.38267(16) 0.0211(10) Uani d . . . 1 . .
N N2 0.6875(4) 0.5048(3) 0.45855(16) 0.0214(9) Uani d . . . 1 . .
H H2 0.689786 0.563287 0.473042 0.026 Uiso calc U . R 1 . .
N N3 0.6378(4) 0.5465(3) 0.56016(15) 0.0202(9) Uani d . . . 1 . .
N N4 0.5979(4) 0.6682(3) 0.61948(16) 0.0245(10) Uani d . . . 1 . .
H H4A 0.59754 0.705307 0.591435 0.029 Uiso calc U . R 1 . .
N N5 0.5554(4) 0.8569(3) 0.60769(16) 0.0212(9) Uani d . . . 1 . .
N N6 0.5320(4) 0.9768(3) 0.54667(16) 0.0234(10) Uani d . . . 1 . .
H H6A 0.533239 0.926801 0.525018 0.028 Uiso calc U . R 1 . .
N N7 0.4810(4) 0.9747(3) 0.44552(15) 0.0185(9) Uani d . . . 1 . .
N N8 0.4382(4) 0.8744(3) 0.37650(16) 0.0217(9) Uani d . . . 1 . .
H H8 0.421919 0.831119 0.401085 0.026 Uiso calc U . R 1 . .
N N9 0.3972(4) 0.6850(3) 0.37152(15) 0.0196(9) Uani d . . . 1 . .
N N10 0.3690(4) 0.5503(3) 0.42206(15) 0.0217(9) Uani d . . . 1 . .
H H10A 0.365715 0.594198 0.447132 0.026 Uiso calc U . R 1 . .
O O1 0.7432(4) 0.7690(3) 0.33856(15) 0.0336(10) Uani d . . . 1 . .
O O2 0.7390(4) 0.7019(3) 0.25877(14) 0.0269(9) Uani d . . . 1 . .
O O3 0.6787(3) 0.3409(2) 0.47744(14) 0.0246(8) Uani d . . . 1 . .
O O4 0.5724(4) 0.6784(3) 0.70837(14) 0.0319(9) Uani d . . . 1 . .
O O5 0.5314(4) 1.1442(2) 0.54780(14) 0.0281(9) Uani d . . . 1 . .
O O6 0.4512(4) 0.8876(3) 0.28777(14) 0.0280(9) Uani d . . . 1 . .
O O7 0.3520(4) 0.3827(3) 0.40998(14) 0.0288(9) Uani d . . . 1 . .
O O8 0.3623(4) 0.4545(3) 0.48971(13) 0.0270(9) Uani d . . . 1 . .
O O9 0.4584(5) 0.6854(3) 0.50323(15) 0.0559(14) Uani d . . . 1 . .
H H1O 0.494388 0.639421 0.52076 0.084 Uiso d U . R 1 . .
H H2O 0.384084 0.715491 0.510909 0.084 Uiso d U . R 1 . .
O O10 0.7046(6) 0.7403(4) 0.4644(2) 0.081(2) Uani d . . . 1 . .
H H4O 0.626722 0.757909 0.476569 0.121 Uiso d U . R 1 . .
H H3O 0.719944 0.721264 0.432644 0.121 Uiso d U . R 1 . .

loop_
_atom_site_aniso_label
_atom_site_aniso_U_11
_atom_site_aniso_U_22
_atom_site_aniso_U_33
_atom_site_aniso_U_12
_atom_site_aniso_U_13
_atom_site_aniso_U_23
C1 0.046(4) 0.024(3) 0.028(3) 0.003(3) 0.004(3) 0.013(3)
C2 0.024(3) 0.017(3) 0.024(3) 0.001(2) 0.001(2) 0.004(2)
C3 0.022(3) 0.018(3) 0.024(3) 0.000(2) 0.002(2) -0.001(2)
C4 0.026(3) 0.019(3) 0.016(3) 0.003(2) -0.003(2) -0.001(2)
C5 0.027(3) 0.017(3) 0.024(3) 0.002(2) -0.005(2) -0.004(2)
C6 0.024(3) 0.011(2) 0.024(3) -0.0012(19) 0.000(2) -0.001(2)
C7 0.019(2) 0.019(3) 0.019(3) -0.002(2) 0.001(2) 0.001(2)
C8 0.021(3) 0.015(3) 0.023(3) -0.0010(19) 0.000(2) 0.002(2)
C9 0.017(2) 0.017(3) 0.022(3) -0.001(2) 0.002(2) -0.001(2)
C10 0.020(2) 0.018(3) 0.022(3) -0.002(2) -0.001(2) 0.002(2)
C11 0.020(3) 0.025(3) 0.023(3) -0.001(2) -0.001(2) 0.008(2)
C12 0.023(3) 0.029(3) 0.019(3) 0.000(2) 0.002(2) 0.004(2)
C13 0.017(2) 0.020(3) 0.022(3) -0.003(2) 0.001(2) 0.002(2)
C14 0.024(3) 0.027(3) 0.021(3) 0.000(2) 0.000(2) -0.002(2)
C15 0.022(3) 0.024(3) 0.018(3) 0.001(2) 0.001(2) 0.002(2)
C16 0.028(3) 0.030(3) 0.017(3) -0.006(2) 0.000(2) -0.002(2)
C17 0.028(3) 0.030(3) 0.017(3) -0.004(2) 0.003(2) -0.011(2)
C18 0.025(3) 0.023(3) 0.024(3) 0.001(2) 0.002(2) -0.007(2)
C19 0.020(3) 0.025(3) 0.019(3) 0.004(2) 0.001(2) -0.003(2)
C20 0.012(2) 0.025(3) 0.022(3) -0.001(2) -0.0007(19) -0.003(2)
C21 0.018(2) 0.020(3) 0.020(3) 0.002(2) 0.001(2) 0.000(2)
C22 0.016(2) 0.019(3) 0.029(3) 0.002(2) -0.003(2) -0.002(2)
C23 0.021(2) 0.019(3) 0.023(3) 0.001(2) 0.004(2) 0.007(2)
C24 0.024(3) 0.022(3) 0.022(3) 0.000(2) 0.002(2) 0.005(2)
C25 0.020(2) 0.019(3) 0.022(3) 0.001(2) 0.001(2) -0.002(2)
C26 0.026(3) 0.025(3) 0.015(3) -0.001(2) 0.000(2) 0.003(2)
C27 0.020(2) 0.018(3) 0.016(3) 0.002(2) 0.000(2) 0.001(2)
C28 0.027(3) 0.025(3) 0.016(3) 0.002(2) -0.001(2) 0.001(2)
C29 0.027(3) 0.021(3) 0.017(3) 0.000(2) 0.000(2) -0.004(2)
C30 0.022(3) 0.015(2) 0.021(3) 0.000(2) 0.000(2) -0.003(2)
C31 0.016(2) 0.018(3) 0.022(3) 0.0014(19) 0.000(2) 0.000(2)
C32 0.019(2) 0.021(3) 0.018(3) -0.002(2) 0.003(2) 0.002(2)
C33 0.024(3) 0.017(3) 0.020(3) 0.001(2) 0.005(2) 0.004(2)
C34 0.018(2) 0.019(3) 0.019(3) 0.002(2) 0.0002(19) -0.002(2)
C35 0.021(3) 0.021(3) 0.023(3) 0.001(2) 0.000(2) 0.003(2)
C36 0.022(3) 0.025(3) 0.022(3) -0.001(2) 0.001(2) 0.008(2)
C37 0.021(3) 0.030(3) 0.019(3) -0.003(2) 0.000(2) 0.000(2)
C38 0.023(3) 0.026(3) 0.024(3) 0.002(2) 0.000(2) -0.005(2)
C39 0.020(2) 0.021(3) 0.024(3) 0.001(2) -0.002(2) 0.004(2)
N1 0.026(2) 0.019(2) 0.018(2) 0.0000(18) 0.0018(18) 0.0006(18)
N2 0.027(2) 0.016(2) 0.021(2) -0.0002(18) 0.0011(18) 0.0004(18)
N3 0.021(2) 0.021(2) 0.018(2) 0.0005(18) -0.0004(17) 0.0031(19)
N4 0.035(3) 0.023(2) 0.015(2) 0.0055(19) 0.0003(18) 0.0018(19)
N5 0.024(2) 0.021(2) 0.018(2) 0.0023(18) 0.0000(18) -0.0018(18)
N6 0.033(2) 0.017(2) 0.020(2) 0.0039(19) 0.0002(19) -0.0038(18)
N7 0.020(2) 0.016(2) 0.020(2) -0.0008(17) 0.0006(17) -0.0010(17)
N8 0.033(2) 0.016(2) 0.016(2) -0.0018(18) 0.0028(18) 0.0003(18)
N9 0.026(2) 0.019(2) 0.013(2) 0.0023(18) -0.0007(17) -0.0011(18)
N10 0.037(2) 0.015(2) 0.013(2) 0.0016(19) 0.0028(18) -0.0002(18)
O1 0.054(3) 0.020(2) 0.026(2) -0.0051(19) 0.0019(19) 0.0010(18)
O2 0.040(2) 0.022(2) 0.019(2) 0.0030(17) 0.0044(16) 0.0049(16)
O3 0.036(2) 0.0145(19) 0.024(2) 0.0006(15) -0.0011(16) -0.0004(15)
O4 0.046(2) 0.033(2) 0.016(2) 0.0007(19) 0.0009(17) 0.0025(17)
O5 0.040(2) 0.0172(19) 0.027(2) -0.0028(17) -0.0003(17) -0.0049(16)
O6 0.041(2) 0.024(2) 0.0181(19) -0.0013(17) -0.0021(17) 0.0021(16)
O7 0.044(2) 0.022(2) 0.021(2) -0.0039(18) 0.0020(17) -0.0031(17)
O8 0.047(2) 0.0183(19) 0.0156(19) -0.0056(17) 0.0007(17) 0.0053(15)
O9 0.097(4) 0.046(3) 0.025(2) 0.017(3) -0.024(3) -0.006(2)
O10 0.148(6) 0.058(3) 0.036(3) -0.039(4) 0.017(3) -0.004(3)

loop_
_atom_type_symbol
_atom_type_description
_atom_type_scat_dispersion_real
_atom_type_scat_dispersion_imag
_atom_type_scat_source
C C 0.0033 0.0016 'International Tables Vol C Tables 4.2.6.8 and 6.1.1.4'
H H 0.0000 0.0000 'International Tables Vol C Tables 4.2.6.8 and 6.1.1.4'
N N 0.0061 0.0033 'International Tables Vol C Tables 4.2.6.8 and 6.1.1.4'
O O 0.0106 0.0060 'International Tables Vol C Tables 4.2.6.8 and 6.1.1.4'

loop_
_geom_angle_atom_site_label_1
_geom_angle_atom_site_label_2
_geom_angle_atom_site_label_3
_geom_angle_site_symmetry_1
_geom_angle_site_symmetry_3
_geom_angle
_geom_angle_publ_flag
O2 C1 H1A . . 109.5 ?
O2 C1 H1B . . 109.5 ?
H1A C1 H1B . . 109.5 ?
O2 C1 H1C . . 109.5 ?
H1A C1 H1C . . 109.5 ?
H1B C1 H1C . . 109.5 ?
O1 C2 O2 . . 124.1(5) ?
O1 C2 C3 . . 123.8(5) ?
O2 C2 C3 . . 112.1(5) ?
N1 C3 C4 . . 124.0(5) ?
N1 C3 C2 . . 113.2(4) ?
C4 C3 C2 . . 122.8(5) ?
C3 C4 C5 . . 117.7(5) ?
C3 C4 H4 . . 121.1 ?
C5 C4 H4 . . 121.1 ?
C4 C5 C6 . . 119.9(5) ?
C4 C5 H5 . . 120.0 ?
C6 C5 H5 . . 120.0 ?
C5 C6 C7 . . 117.9(5) ?
C5 C6 H6 . . 121.1 ?
C7 C6 H6 . . 121.1 ?
N1 C7 C6 . . 122.9(5) ?
N1 C7 N2 . . 112.8(4) ?
C6 C7 N2 . . 124.3(5) ?
O3 C8 N2 . . 124.4(5) ?
O3 C8 C9 . . 120.2(5) ?
N2 C8 C9 . . 115.4(4) ?
N3 C9 C10 . . 123.7(5) ?
N3 C9 C8 . . 117.7(4) ?
C10 C9 C8 . . 118.7(4) ?
C9 C10 C11 . . 117.6(5) ?
C9 C10 H10 . . 121.2 ?
C11 C10 H10 . . 121.2 ?
C12 C11 C10 . . 120.5(5) ?
C12 C11 H11 . . 119.8 ?
C10 C11 H11 . . 119.8 ?
C11 C12 C13 . . 116.9(5) ?
C11 C12 H12 . . 121.5 ?
C13 C12 H12 . . 121.5 ?
N3 C13 C12 . . 124.3(5) ?
N3 C13 N4 . . 113.0(4) ?
C12 C13 N4 . . 122.7(5) ?
O4 C14 N4 . . 125.4(5) ?
O4 C14 C15 . . 121.9(5) ?
N4 C14 C15 . . 112.7(5) ?
N5 C15 C16 . . 123.3(5) ?
N5 C15 C14 . . 116.4(4) ?
C16 C15 C14 . . 120.2(5) ?
C15 C16 C17 . . 117.6(5) ?
C15 C16 H16 . . 121.2 ?
C17 C16 H16 . . 121.2 ?
C18 C17 C16 . . 120.3(5) ?
C18 C17 H17 . . 119.9 ?
C16 C17 H17 . . 119.9 ?
C17 C18 C19 . . 117.8(5) ?
C17 C18 H18 . . 121.1 ?
C19 C18 H18 . . 121.1 ?
N5 C19 N6 . . 113.2(4) ?
N5 C19 C18 . . 122.6(5) ?
N6 C19 C18 . . 124.1(5) ?
O5 C20 N6 . . 124.5(5) ?
O5 C20 C21 . . 121.0(5) ?
N6 C20 C21 . . 114.5(4) ?
N7 C21 C22 . . 123.5(5) ?
N7 C21 C20 . . 115.7(4) ?
C22 C21 C20 . . 120.8(5) ?
C21 C22 C23 . . 118.4(5) ?
C21 C22 H22 . . 120.8 ?
C23 C22 H22 . . 120.8 ?
C24 C23 C22 . . 119.6(5) ?
C24 C23 H23 . . 120.2 ?
C22 C23 H23 . . 120.2 ?
C23 C24 C25 . . 118.0(5) ?
C23 C24 H24 . . 121.0 ?
C25 C24 H24 . . 121.0 ?
N7 C25 C24 . . 123.2(5) ?
N7 C25 N8 . . 112.8(4) ?
C24 C25 N8 . . 123.9(5) ?
O6 C26 N8 . . 125.1(5) ?
O6 C26 C27 . . 121.9(5) ?
N8 C26 C27 . . 112.9(4) ?
N9 C27 C28 . . 123.3(4) ?
N9 C27 C26 . . 115.8(4) ?
C28 C27 C26 . . 120.8(5) ?
C27 C28 C29 . . 117.1(5) ?
C27 C28 H28 . . 121.4 ?
C29 C28 H28 . . 121.4 ?
C30 C29 C28 . . 120.9(5) ?
C30 C29 H29 . . 119.5 ?
C28 C29 H29 . . 119.5 ?
C29 C30 C31 . . 117.3(5) ?
C29 C30 H30 . . 121.4 ?
C31 C30 H30 . . 121.4 ?
N9 C31 C30 . . 123.5(5) ?
N9 C31 N10 . . 112.2(4) ?
C30 C31 N10 . . 124.3(4) ?
O7 C32 O8 . . 125.5(5) ?
O7 C32 N10 . . 127.5(5) ?
O8 C32 N10 . . 107.0(4) ?
O8 C33 C34 . . 106.4(4) ?
O8 C33 H33A . . 110.5 ?
C34 C33 H33A . . 110.5 ?
O8 C33 H33B . . 110.5 ?
C34 C33 H33B . . 110.5 ?
H33A C33 H33B . . 108.6 ?
C39 C34 C35 . . 118.8(5) ?
C39 C34 C33 . . 123.0(4) ?
C35 C34 C33 . . 118.2(4) ?
C36 C35 C34 . . 120.9(5) ?
C36 C35 H35 . . 119.6 ?
C34 C35 H35 . . 119.6 ?
C35 C36 C37 . . 119.5(5) ?
C35 C36 H36 . . 120.3 ?
C37 C36 H36 . . 120.3 ?
C38 C37 C36 . . 120.1(5) ?
C38 C37 H37 . . 119.9 ?
C36 C37 H37 . . 119.9 ?
C39 C38 C37 . . 119.5(5) ?
C39 C38 H38 . . 120.3 ?
C37 C38 H38 . . 120.3 ?
C38 C39 C34 . . 121.3(5) ?
C38 C39 H39 . . 119.4 ?
C34 C39 H39 . . 119.4 ?
C7 N1 C3 . . 117.6(4) ?
C8 N2 C7 . . 126.6(4) ?
C8 N2 H2 . . 116.7 ?
C7 N2 H2 . . 116.7 ?
C13 N3 C9 . . 117.0(4) ?
C14 N4 C13 . . 129.8(4) ?
C14 N4 H4A . . 115.1 ?
C13 N4 H4A . . 115.1 ?
C19 N5 C15 . . 118.2(4) ?
C20 N6 C19 . . 129.1(4) ?
C20 N6 H6A . . 115.4 ?
C19 N6 H6A . . 115.4 ?
C25 N7 C21 . . 117.4(4) ?
C26 N8 C25 . . 129.6(4) ?
C26 N8 H8 . . 115.2 ?
C25 N8 H8 . . 115.2 ?
C31 N9 C27 . . 117.8(4) ?
C32 N10 C31 . . 128.6(4) ?
C32 N10 H10A . . 115.7 ?
C31 N10 H10A . . 115.7 ?
C2 O2 C1 . . 114.2(4) ?
C32 O8 C33 . . 117.5(4) ?
H1O O9 H2O . . 126.3 ?
H4O O10 H3O . . 124.7 ?

loop_
_geom_bond_atom_site_label_1
_geom_bond_atom_site_label_2
_geom_bond_site_symmetry_2
_geom_bond_distance
_geom_bond_publ_flag
C1 O2 . 1.466(6) ?
C1 H1A . 0.98 ?
C1 H1B . 0.98 ?
C1 H1C . 0.98 ?
C2 O1 . 1.202(6) ?
C2 O2 . 1.339(6) ?
C2 C3 . 1.501(7) ?
C3 N1 . 1.340(7) ?
C3 C4 . 1.378(7) ?
C4 C5 . 1.384(7) ?
C4 H4 . 0.95 ?
C5 C6 . 1.386(7) ?
C5 H5 . 0.95 ?
C6 C7 . 1.398(7) ?
C6 H6 . 0.95 ?
C7 N1 . 1.338(6) ?
C7 N2 . 1.405(6) ?
C8 O3 . 1.220(6) ?
C8 N2 . 1.364(6) ?
C8 C9 . 1.504(7) ?
C9 N3 . 1.348(6) ?
C9 C10 . 1.380(7) ?
C10 C11 . 1.393(7) ?
C10 H10 . 0.95 ?
C11 C12 . 1.383(7) ?
C11 H11 . 0.95 ?
C12 C13 . 1.392(7) ?
C12 H12 . 0.95 ?
C13 N3 . 1.336(6) ?
C13 N4 . 1.410(6) ?
C14 O4 . 1.233(6) ?
C14 N4 . 1.358(6) ?
C14 C15 . 1.502(7) ?
C15 N5 . 1.346(6) ?
C15 C16 . 1.377(7) ?
C16 C17 . 1.392(8) ?
C16 H16 . 0.95 ?
C17 C18 . 1.377(7) ?
C17 H17 . 0.95 ?
C18 C19 . 1.403(7) ?
C18 H18 . 0.95 ?
C19 N5 . 1.332(6) ?
C19 N6 . 1.395(6) ?
C20 O5 . 1.228(6) ?
C20 N6 . 1.349(6) ?
C20 C21 . 1.502(7) ?
C21 N7 . 1.347(6) ?
C21 C22 . 1.376(7) ?
C22 C23 . 1.386(7) ?
C22 H22 . 0.95 ?
C23 C24 . 1.382(7) ?
C23 H23 . 0.95 ?
C24 C25 . 1.397(7) ?
C24 H24 . 0.95 ?
C25 N7 . 1.337(6) ?
C25 N8 . 1.403(6) ?
C26 O6 . 1.226(6) ?
C26 N8 . 1.355(6) ?
C26 C27 . 1.503(7) ?
C27 N9 . 1.347(6) ?
C27 C28 . 1.385(7) ?
C28 C29 . 1.396(7) ?
C28 H28 . 0.95 ?
C29 C30 . 1.371(7) ?
C29 H29 . 0.95 ?
C30 C31 . 1.396(7) ?
C30 H30 . 0.95 ?
C31 N9 . 1.334(6) ?
C31 N10 . 1.398(6) ?
C32 O7 . 1.213(6) ?
C32 O8 . 1.342(6) ?
C32 N10 . 1.364(6) ?
C33 O8 . 1.446(5) ?
C33 C34 . 1.507(7) ?
C33 H33A . 0.99 ?
C33 H33B . 0.99 ?
C34 C39 . 1.387(7) ?
C34 C35 . 1.392(7) ?
C35 C36 . 1.383(7) ?
C35 H35 . 0.95 ?
C36 C37 . 1.399(7) ?
C36 H36 . 0.95 ?
C37 C38 . 1.389(7) ?
C37 H37 . 0.95 ?
C38 C39 . 1.383(7) ?
C38 H38 . 0.95 ?
C39 H39 . 0.95 ?
N2 H2 . 0.88 ?
N4 H4A . 0.88 ?
N6 H6A . 0.88 ?
N8 H8 . 0.88 ?
N10 H10A . 0.88 ?
O9 H1O . 0.8565 ?
O9 H2O . 0.8919 ?
O10 H4O . 0.895 ?
O10 H3O . 0.8716 ?
